data_7130496
loop_
_publ_author_name
'B\"ucker, Anna'
'W\"olper, Christoph'
'Haberhauer, Gebhard'
'Schulz, Stephan'

_publ_section_title
;
 Structurally characterised intermediate of the oxidative addition of a
 heteroleptic germylene to gallanediyle
;
_journal_name_full 'Chemical Communications'
_journal_paper_doi 10.1039/D2CC03561H
_journal_year 2022
_chemical_formula_sum 'C60 H67 Al F36 Ga N3 O4 Si Sn'
_chemical_formula_weight 1821.64
_space_group_crystal_system monoclinic
_space_group_IT_number 14
_space_group_name_Hall '-P 2ybc'
_space_group_name_H-M_alt 'P 1 21/c 1'
_atom_sites_solution_hydrogens geom
_atom_sites_solution_primary direct
_atom_sites_solution_secondary difmap
_audit_creation_method SHELXL-2017/1
_audit_update_record
;
2022-03-18 deposited with the CCDC.	2022-08-05 downloaded from the CCDC.
;
_cell_angle_alpha 90
_cell_angle_beta 113.542(3)
_cell_angle_gamma 90
_cell_formula_units_Z 4
_cell_length_a 21.3750(16)
_cell_length_b 19.8369(15)
_cell_length_c 20.6724(17)
_cell_measurement_reflns_used 9747
_cell_measurement_temperature 100(2)
_cell_measurement_theta_max 79.25
_cell_measurement_theta_min 3.17
_cell_volume 8035.8(11)
_computing_cell_refinement 'Bruker APEX3(v2017.3-0)'
_computing_data_collection 'Bruker APEX3(v2017.3-0)'
_computing_data_reduction 'Bruker APEX3(v2017.3-0)'
_computing_molecular_graphics 'ORTEP/PLATON (Spek)'
_computing_publication_material 'BRUKER AXS SHELXTL (c) 2008 / Vers. 2008/4'
_computing_structure_refinement 'SHELXL-2017/1 (Sheldrick, 2017)'
_computing_structure_solution 'Bruker APEX3(v2017.3-0)'
_diffrn_ambient_temperature 100(2)
_diffrn_detector_area_resol_mean 7.3910
_diffrn_measured_fraction_theta_full 1.000
_diffrn_measured_fraction_theta_max 0.994
_diffrn_measurement_device_type 'Bruker D8 Venture (Photon II detector)'
_diffrn_measurement_method 'Data collection strategy APEX 3/Queen'
_diffrn_radiation_monochromator 'multilayer mirror'
_diffrn_radiation_type CuK\a
_diffrn_radiation_wavelength 1.54178
_diffrn_reflns_av_R_equivalents 0.0871
_diffrn_reflns_av_unetI/netI 0.0408
_diffrn_reflns_Laue_measured_fraction_full 1.000
_diffrn_reflns_Laue_measured_fraction_max 0.994
_diffrn_reflns_limit_h_max 27
_diffrn_reflns_limit_h_min -26
_diffrn_reflns_limit_k_max 24
_diffrn_reflns_limit_k_min -25
_diffrn_reflns_limit_l_max 25
_diffrn_reflns_limit_l_min -26
_diffrn_reflns_number 228480
_diffrn_reflns_point_group_measured_fraction_full 1.000
_diffrn_reflns_point_group_measured_fraction_max 0.994
_diffrn_reflns_theta_full 67.679
_diffrn_reflns_theta_max 79.850
_diffrn_reflns_theta_min 2.255
_diffrn_source 'micro-focus sealed tube'
_diffrn_source_type 'INCOATEC I\mS 3.0'
_exptl_absorpt_coefficient_mu 4.285
_exptl_absorpt_correction_T_max 0.75
_exptl_absorpt_correction_T_min 0.44
_exptl_absorpt_correction_type multi-scan
_exptl_absorpt_process_details
; 
 SADABS
 R.H. Blessing, Acta Cryst. (1995) A51 33-38 
;
_exptl_crystal_colour orange
_exptl_crystal_density_diffrn 1.506
_exptl_crystal_description block
_exptl_crystal_F_000 3648
_exptl_crystal_size_max 0.439
_exptl_crystal_size_mid 0.404
_exptl_crystal_size_min 0.385
_refine_diff_density_max 1.823
_refine_diff_density_min -0.760
_refine_diff_density_rms 0.086
_refine_ls_extinction_method none
_refine_ls_goodness_of_fit_ref 1.024
_refine_ls_hydrogen_treatment constr
_refine_ls_matrix_type full
_refine_ls_number_parameters 1436
_refine_ls_number_reflns 17440
_refine_ls_number_restraints 9844
_refine_ls_restrained_S_all 0.907
_refine_ls_R_factor_all 0.0563
_refine_ls_R_factor_gt 0.0502
_refine_ls_shift/su_max 0.001
_refine_ls_shift/su_mean 0.000
_refine_ls_structure_factor_coef Fsqd
_refine_ls_weighting_details 'w=1/[\s^2^(Fo^2^)+(0.0900P)^2^+5.2621P] where P=(Fo^2^+2Fc^2^)/3'
_refine_ls_weighting_scheme calc
_refine_ls_wR_factor_gt 0.1355
_refine_ls_wR_factor_ref 0.1436
_reflns_Friedel_coverage 0.000
_reflns_number_gt 15333
_reflns_number_total 17440
_reflns_threshold_expression 'I > 2\s(I)'
_cod_data_source_file d2cc03561h2.cif
_cod_data_source_block ab_047bm_sq
_cod_depositor_comments
;
The following automatic conversions were performed:

data item '_atom_sites_solution_secondary' value 'diffmap' was
changed to 'difmap'.

Automatic conversion script
Id: cif_fix_values 7556 2019-12-06 15:28:31Z antanas 
;
_cod_original_sg_symbol_H-M 'P 21/c'
_cod_database_code 7130496
_shelx_shelxl_version_number 2017/1
_shelx_space_group_comment
;
The symmetry employed for this shelxl refinement is uniquely defined
by the following loop, which should always be used as a source of
symmetry information in preference to the above space-group names.
They are only intended as comments.
;
_shelx_estimated_absorpt_t_min 0.255
_shelx_estimated_absorpt_t_max 0.289

loop_
_space_group_symop_operation_xyz
'x, y, z'
'-x, y+1/2, -z+1/2'
'-x, -y, -z'
'x, -y-1/2, z-1/2'

loop_
_atom_site_label
_atom_site_type_symbol
_atom_site_fract_x
_atom_site_fract_y
_atom_site_fract_z
_atom_site_U_iso_or_equiv
_atom_site_adp_type
_atom_site_occupancy
_atom_site_site_symmetry_order
_atom_site_calc_flag
_atom_site_refinement_flags_posn
_atom_site_refinement_flags_adp
_atom_site_refinement_flags_occupancy
_atom_site_disorder_assembly
_atom_site_disorder_group
Al1 Al 0.72946(4) 0.72659(4) 0.09460(4) 0.03367(15) Uani 1 1 d . . . . .
Sn1_1 Sn 0.34283(2) 0.76546(2) 0.12933(2) 0.04796(8) Uani 1 1 d . . . . .
Ga1_1 Ga 0.25420(2) 0.87300(2) 0.11508(2) 0.03633(9) Uani 1 1 d . . . . .
Si1_1 Si 0.21846(4) 0.66122(4) 0.15052(5) 0.05015(19) Uani 1 1 d . . . . .
N1_1 N 0.17425(11) 0.92701(11) 0.07360(12) 0.0384(4) Uani 1 1 d . . . . .
N2_1 N 0.31639(11) 0.94798(11) 0.14576(11) 0.0355(4) Uani 1 1 d . . . . .
N3_1 N 0.29305(13) 0.68079(11) 0.13790(13) 0.0425(5) Uani 1 1 d . . . . .
C1_1 C 0.17379(14) 0.99485(14) 0.07206(14) 0.0397(5) Uani 1 1 d . . . . .
C2_1 C 0.23161(14) 1.03441(13) 0.10444(14) 0.0394(5) Uani 1 1 d . . . . .
H2_1 H 0.224326 1.081739 0.102503 0.047 Uiso 1 1 calc R U . . .
C3_1 C 0.29906(14) 1.01315(13) 0.13945(13) 0.0373(5) Uani 1 1 d . . . . .
C4_1 C 0.10713(15) 1.03034(15) 0.03304(17) 0.0482(6) Uani 1 1 d . . . . .
H4A_1 H 0.115392 1.078744 0.031111 0.072 Uiso 1 1 calc R U . . .
H4B_1 H 0.076852 1.023018 0.057606 0.072 Uiso 1 1 calc R U . . .
H4C_1 H 0.085688 1.012401 -0.015027 0.072 Uiso 1 1 calc R U . . .
C5_1 C 0.35355(15) 1.06581(14) 0.16951(16) 0.0434(6) Uani 1 1 d . . . . .
H5A_1 H 0.375587 1.073763 0.136745 0.065 Uiso 1 1 calc R U . . .
H5B_1 H 0.387632 1.050200 0.214872 0.065 Uiso 1 1 calc R U . . .
H5C_1 H 0.332975 1.107844 0.176520 0.065 Uiso 1 1 calc R U . . .
C6_1 C 0.11090(13) 0.89006(14) 0.03884(15) 0.0405(5) Uani 1 1 d . . . . .
C7_1 C 0.09501(15) 0.86585(14) -0.02975(16) 0.0440(6) Uani 1 1 d . . . . .
C8_1 C 0.03580(15) 0.82736(16) -0.06073(17) 0.0492(7) Uani 1 1 d . . . . .
H8_1 H 0.023323 0.810669 -0.107307 0.059 Uiso 1 1 calc R U . . .
C9_1 C -0.00494(15) 0.81312(16) -0.02479(18) 0.0513(7) Uani 1 1 d . . . . .
H9_1 H -0.044488 0.785983 -0.046415 0.062 Uiso 1 1 calc R U . . .
C10_1 C 0.01151(15) 0.83821(16) 0.04273(18) 0.0490(7) Uani 1 1 d . . . . .
H10_1 H -0.017125 0.828513 0.066795 0.059 Uiso 1 1 calc R U . . .
C11_1 C 0.06985(14) 0.87762(14) 0.07550(16) 0.0438(6) Uani 1 1 d . . . . .
C12_1 C 0.14014(16) 0.87891(16) -0.06972(16) 0.0483(6) Uani 1 1 d . . . . .
H12_1 H 0.175904 0.912160 -0.041810 0.058 Uiso 1 1 calc R U . . .
C13_1 C 0.1008(2) 0.9092(2) -0.14299(19) 0.0615(8) Uani 1 1 d . . . . .
H13A_1 H 0.132981 0.922926 -0.163476 0.092 Uiso 1 1 calc R U . . .
H13B_1 H 0.074912 0.948560 -0.138899 0.092 Uiso 1 1 calc R U . . .
H13C_1 H 0.069251 0.875430 -0.173482 0.092 Uiso 1 1 calc R U . . .
C14_1 C 0.1764(2) 0.8144(2) -0.0756(2) 0.0598(8) Uani 1 1 d . . . . .
H14A_1 H 0.142514 0.780411 -0.101895 0.090 Uiso 1 1 calc R U . . .
H14B_1 H 0.204082 0.797268 -0.028248 0.090 Uiso 1 1 calc R U . . .
H14C_1 H 0.206055 0.824008 -0.100447 0.090 Uiso 1 1 calc R U . . .
C15_1 C 0.08922(16) 0.90432(17) 0.15013(17) 0.0491(6) Uani 1 1 d . . . . .
H15_1 H 0.114800 0.947378 0.154007 0.059 Uiso 1 1 calc R U . . .
C16_1 C 0.0274(2) 0.9205(2) 0.1673(2) 0.0637(9) Uani 1 1 d . . . . .
H16A_1 H -0.003293 0.951116 0.131419 0.095 Uiso 1 1 calc R U . . .
H16B_1 H 0.042884 0.942035 0.213743 0.095 Uiso 1 1 calc R U . . .
H16C_1 H 0.003105 0.878713 0.167665 0.095 Uiso 1 1 calc R U . . .
C17_1 C 0.1368(2) 0.8560(2) 0.2047(2) 0.0694(10) Uani 1 1 d . . . . .
H17A_1 H 0.113131 0.813221 0.202630 0.104 Uiso 1 1 calc R U . . .
H17B_1 H 0.150474 0.875705 0.251889 0.104 Uiso 1 1 calc R U . . .
H17C_1 H 0.177356 0.847990 0.194901 0.104 Uiso 1 1 calc R U . . .
C18_1 C 0.38663(13) 0.92700(13) 0.17535(13) 0.0358(5) Uani 1 1 d . . . . .
C19_1 C 0.42410(14) 0.92875(15) 0.13287(15) 0.0422(6) Uani 1 1 d . . . . .
C20_1 C 0.48966(15) 0.90214(17) 0.16030(17) 0.0471(6) Uani 1 1 d . . . . .
H20_1 H 0.515977 0.903129 0.132587 0.057 Uiso 1 1 calc R U . . .
C21_1 C 0.51741(15) 0.87420(15) 0.22717(17) 0.0469(6) Uani 1 1 d . . . . .
H21_1 H 0.562459 0.856525 0.245089 0.056 Uiso 1 1 calc R U . . .
C22_1 C 0.47949(15) 0.87203(15) 0.26790(16) 0.0450(6) Uani 1 1 d . . . . .
H22_1 H 0.498768 0.852281 0.313526 0.054 Uiso 1 1 calc R U . . .
C23_1 C 0.41353(14) 0.89825(14) 0.24332(14) 0.0404(5) Uani 1 1 d . . . . .
C24_1 C 0.39261(17) 0.9562(2) 0.05736(16) 0.0533(7) Uani 1 1 d . . . . .
H24_1 H 0.353041 0.985157 0.053612 0.064 Uiso 1 1 calc R U . . .
C25_1 C 0.3645(3) 0.8980(3) 0.0053(2) 0.0901(17) Uani 1 1 d . . . . .
H25A_1 H 0.347008 0.915442 -0.043068 0.135 Uiso 1 1 calc R U . . .
H25B_1 H 0.327375 0.875794 0.013625 0.135 Uiso 1 1 calc R U . . .
H25C_1 H 0.400919 0.865319 0.011876 0.135 Uiso 1 1 calc R U . . .
C27_1 C 0.37306(15) 0.89532(17) 0.28906(15) 0.0458(6) Uani 1 1 d . . . . .
H27_1 H 0.324555 0.906418 0.258412 0.055 Uiso 1 1 calc R U . . .
C26_1 C 0.4422(2) 1.0002(4) 0.0407(3) 0.112(3) Uani 1 1 d . . . . .
H26A_1 H 0.481277 0.973079 0.042960 0.168 Uiso 1 1 calc R U . . .
H26B_1 H 0.458007 1.036912 0.075235 0.168 Uiso 1 1 calc R U . . .
H26C_1 H 0.419236 1.019149 -0.006744 0.168 Uiso 1 1 calc R U . . .
C28_1 C 0.3984(2) 0.94798(17) 0.3474(2) 0.0569(8) Uani 1 1 d . . . . .
H28A_1 H 0.394846 0.992892 0.326500 0.085 Uiso 1 1 calc R U . . .
H28B_1 H 0.446194 0.938734 0.378087 0.085 Uiso 1 1 calc R U . . .
H28C_1 H 0.370609 0.946204 0.375296 0.085 Uiso 1 1 calc R U . . .
C29_1 C 0.3740(3) 0.82540(19) 0.3196(2) 0.0657(10) Uani 1 1 d . . . . .
H29A_1 H 0.359692 0.792044 0.281459 0.098 Uiso 1 1 calc R U . . .
H29B_1 H 0.342540 0.824212 0.343482 0.098 Uiso 1 1 calc R U . . .
H29C_1 H 0.420259 0.814878 0.353554 0.098 Uiso 1 1 calc R U . . .
C30_1 C 0.33465(16) 0.62484(14) 0.13195(17) 0.0447(6) Uani 1 1 d . . . . .
C31_1 C 0.38768(16) 0.59895(16) 0.19237(19) 0.0495(7) Uani 1 1 d . . . . .
C32_1 C 0.42655(18) 0.54589(17) 0.1835(2) 0.0581(8) Uani 1 1 d . . . . .
H32_1 H 0.462681 0.527873 0.223679 0.070 Uiso 1 1 calc R U . . .
C33_1 C 0.4139(2) 0.51914(17) 0.1182(2) 0.0644(9) Uani 1 1 d . . . . .
H33_1 H 0.440528 0.482478 0.113765 0.077 Uiso 1 1 calc R U . . .
C34_1 C 0.3623(2) 0.54570(17) 0.0589(2) 0.0619(9) Uani 1 1 d . . . . .
H34_1 H 0.354585 0.527729 0.013765 0.074 Uiso 1 1 calc R U . . .
C35_1 C 0.32158(19) 0.59831(15) 0.06436(19) 0.0525(7) Uani 1 1 d . . . . .
C36_1 C 0.40396(19) 0.62733(18) 0.2654(2) 0.0578(8) Uani 1 1 d . . . . .
H36_1 H 0.369560 0.663304 0.260423 0.069 Uiso 1 1 calc R U . . .
C37_1 C 0.3962(3) 0.5735(3) 0.3148(3) 0.0838(13) Uani 1 1 d . . . . .
H37A_1 H 0.350718 0.553092 0.293084 0.126 Uiso 1 1 calc R U . . .
H37B_1 H 0.401852 0.594277 0.359827 0.126 Uiso 1 1 calc R U . . .
H37C_1 H 0.430979 0.538533 0.323179 0.126 Uiso 1 1 calc R U . . .
C38_1 C 0.4740(2) 0.6607(2) 0.2951(3) 0.0764(12) Uani 1 1 d . . . . .
H38A_1 H 0.509290 0.626610 0.301937 0.115 Uiso 1 1 calc R U . . .
H38B_1 H 0.481698 0.681941 0.340438 0.115 Uiso 1 1 calc R U . . .
H38C_1 H 0.476168 0.695066 0.261952 0.115 Uiso 1 1 calc R U . . .
C39_1 C 0.2658(2) 0.62665(19) -0.0021(2) 0.0648(10) Uani 1 1 d . . . . .
H39_1 H 0.236438 0.656766 0.012711 0.078 Uiso 1 1 calc R U . . .
C42_1 C 0.14397(17) 0.70393(18) 0.0825(2) 0.0561(8) Uani 1 1 d . . . . .
H42A_1 H 0.137920 0.687631 0.035595 0.084 Uiso 1 1 calc R U . . .
H42B_1 H 0.151771 0.752725 0.085119 0.084 Uiso 1 1 calc R U . . .
H42C_1 H 0.102868 0.693997 0.090772 0.084 Uiso 1 1 calc R U . . .
C41_1 C 0.2983(4) 0.6697(3) -0.0416(3) 0.109(2) Uani 1 1 d . . . . .
H41A_1 H 0.334862 0.644130 -0.047564 0.164 Uiso 1 1 calc R U . . .
H41B_1 H 0.317346 0.710776 -0.014458 0.164 Uiso 1 1 calc R U . . .
H41C_1 H 0.263641 0.681911 -0.087960 0.164 Uiso 1 1 calc R U . . .
C40_1 C 0.2206(4) 0.5718(3) -0.0490(3) 0.129(3) Uani 1 1 d . . . . .
H40A_1 H 0.186193 0.592278 -0.091522 0.194 Uiso 1 1 calc R U . . .
H40B_1 H 0.197753 0.547506 -0.023288 0.194 Uiso 1 1 calc R U . . .
H40C_1 H 0.248519 0.540255 -0.062561 0.194 Uiso 1 1 calc R U . . .
C43_1 C 0.2271(2) 0.6889(3) 0.2398(2) 0.0734(11) Uani 1 1 d . . . . .
H43A_1 H 0.238468 0.736985 0.245823 0.110 Uiso 1 1 calc R U . . .
H43B_1 H 0.263436 0.662978 0.275872 0.110 Uiso 1 1 calc R U . . .
H43C_1 H 0.183920 0.681278 0.244785 0.110 Uiso 1 1 calc R U . . .
C44_1 C 0.2051(2) 0.5676(2) 0.1425(3) 0.0819(14) Uani 1 1 d . . . . .
H44A_1 H 0.197416 0.553317 0.094524 0.123 Uiso 1 1 calc R U . . .
H44B_1 H 0.165372 0.555690 0.152459 0.123 Uiso 1 1 calc R U . . .
H44C_1 H 0.245699 0.544812 0.176363 0.123 Uiso 1 1 calc R U . . .
F1_2 F 0.8755(2) 0.9209(2) 0.1834(2) 0.0689(10) Uani 0.866(5) 1 d D U P A 2
F2_2 F 0.84916(17) 0.85646(17) 0.25198(17) 0.0639(8) Uani 0.866(5) 1 d D U P A 2
F3_2 F 0.86966(19) 0.8138(2) 0.1673(2) 0.0615(8) Uani 0.866(5) 1 d D U P A 2
F4_2 F 0.71764(18) 0.88307(17) 0.22248(19) 0.0632(8) Uani 0.866(5) 1 d D U P A 2
F5_2 F 0.76253(17) 0.97137(13) 0.19878(16) 0.0688(8) Uani 0.866(5) 1 d D U P A 2
F6_2 F 0.66604(19) 0.9339(3) 0.1242(2) 0.0652(9) Uani 0.866(5) 1 d D U P A 2
F7_2 F 0.76430(18) 0.96813(13) 0.06825(15) 0.0645(8) Uani 0.866(5) 1 d D U P A 2
F8_2 F 0.6955(2) 0.8882(2) 0.01523(15) 0.0585(8) Uani 0.866(5) 1 d D U P A 2
F9_2 F 0.8023(2) 0.87530(15) 0.04323(17) 0.0613(8) Uani 0.866(5) 1 d D U P A 2
O1_2 O 0.73410(19) 0.80791(15) 0.12762(14) 0.0399(6) Uani 0.866(5) 1 d D U P A 2
C1_2 C 0.7642(2) 0.86966(19) 0.13665(19) 0.0443(6) Uani 0.866(5) 1 d D U P A 2
C2_2 C 0.8413(2) 0.86567(18) 0.1857(2) 0.0537(9) Uani 0.866(5) 1 d D U P A 2
C3_2 C 0.7271(2) 0.91530(18) 0.17125(19) 0.0530(9) Uani 0.866(5) 1 d D U P A 2
C4_2 C 0.7562(2) 0.90102(17) 0.06452(18) 0.0516(8) Uani 0.866(5) 1 d D U P A 2
F1_3 F 0.6726(3) 0.7824(3) -0.1104(4) 0.0760(16) Uani 0.709(5) 1 d D U P A 3
F2_3 F 0.63340(17) 0.6825(2) -0.11373(16) 0.0702(10) Uani 0.709(5) 1 d D U P A 3
F3_3 F 0.7026(3) 0.7045(3) -0.1634(2) 0.0707(14) Uani 0.709(5) 1 d D U P A 3
F4_3 F 0.8097(2) 0.78847(18) -0.0637(2) 0.0681(10) Uani 0.709(5) 1 d D U P A 3
F5_3 F 0.8652(3) 0.7281(4) 0.0264(3) 0.080(2) Uani 0.709(5) 1 d D U P A 3
F6_3 F 0.8380(3) 0.6885(4) -0.0787(3) 0.0771(13) Uani 0.709(5) 1 d D U P A 3
F7_3 F 0.8144(2) 0.6053(2) 0.0225(2) 0.0762(11) Uani 0.709(5) 1 d D U P A 3
F8_3 F 0.7064(4) 0.6034(4) -0.0023(4) 0.0609(16) Uani 0.709(5) 1 d D U P A 3
F9_3 F 0.7423(3) 0.5888(3) -0.0847(3) 0.0677(15) Uani 0.709(5) 1 d D U P A 3
O1_3 O 0.7354(4) 0.7350(3) 0.0130(3) 0.0367(9) Uani 0.709(5) 1 d D U P A 3
C1_3 C 0.7489(2) 0.7003(2) -0.0365(3) 0.0448(6) Uani 0.709(5) 1 d D U P A 3
C2_3 C 0.6889(3) 0.7174(3) -0.1069(2) 0.0555(11) Uani 0.709(5) 1 d D U P A 3
C3_3 C 0.8164(3) 0.7272(3) -0.0382(3) 0.0557(11) Uani 0.709(5) 1 d D U P A 3
C4_3 C 0.7534(3) 0.6228(2) -0.0258(3) 0.0578(12) Uani 0.709(5) 1 d D U P A 3
F1_4 F 0.73550(16) 0.55404(16) 0.13844(13) 0.0567(7) Uani 0.935(3) 1 d D U P A 4
F2_4 F 0.71622(11) 0.60172(12) 0.22101(12) 0.0531(5) Uani 0.935(3) 1 d D U P A 4
F3_4 F 0.79424(13) 0.52627(11) 0.24596(12) 0.0622(6) Uani 0.935(3) 1 d D U P A 4
F4_4 F 0.78099(13) 0.71950(11) 0.26439(11) 0.0586(5) Uani 0.935(3) 1 d D U P A 4
F5_4 F 0.88826(15) 0.71506(15) 0.28889(15) 0.0688(7) Uani 0.935(3) 1 d D U P A 4
F6_4 F 0.84234(14) 0.63934(12) 0.33055(10) 0.0643(6) Uani 0.935(3) 1 d D U P A 4
F7_4 F 0.92360(13) 0.64519(17) 0.19617(18) 0.0831(8) Uani 0.935(3) 1 d D U P A 4
F8_4 F 0.87144(15) 0.55027(15) 0.16556(16) 0.0805(8) Uani 0.935(3) 1 d D U P A 4
F9_4 F 0.92132(13) 0.57654(16) 0.27554(16) 0.0834(9) Uani 0.935(3) 1 d D U P A 4
O1_4 O 0.79389(11) 0.67417(11) 0.14879(11) 0.0398(5) Uani 0.935(3) 1 d D U P A 4
C1_4 C 0.81725(16) 0.63484(16) 0.20662(16) 0.0442(6) Uani 0.935(3) 1 d D U P A 4
C2_4 C 0.76521(18) 0.57798(16) 0.20302(17) 0.0471(7) Uani 0.935(3) 1 d D U P A 4
C3_4 C 0.83236(19) 0.67743(18) 0.27406(17) 0.0528(8) Uani 0.935(3) 1 d D U P A 4
C4_4 C 0.8846(2) 0.6008(2) 0.2110(2) 0.0657(10) Uani 0.935(3) 1 d D U P A 4
F1_5 F 0.5068(2) 0.7239(3) 0.1238(2) 0.0730(12) Uani 0.857(4) 1 d D U P A 5
F2_5 F 0.57444(14) 0.63981(16) 0.16464(15) 0.0665(7) Uani 0.857(4) 1 d D U P A 5
F3_5 F 0.6134(3) 0.7407(3) 0.18598(19) 0.0717(10) Uani 0.857(4) 1 d D U P A 5
F4_5 F 0.4903(2) 0.7642(3) -0.0099(3) 0.0773(8) Uani 0.857(4) 1 d D U P A 5
F5_5 F 0.57233(15) 0.81930(13) 0.06888(19) 0.0719(8) Uani 0.857(4) 1 d D U P A 5
F6_5 F 0.5869(3) 0.7750(2) -0.0181(3) 0.0684(10) Uani 0.857(4) 1 d D U P A 5
F7_5 F 0.48388(17) 0.6321(3) 0.0169(3) 0.0716(12) Uani 0.857(4) 1 d D U P A 5
F8_5 F 0.5811(2) 0.58152(18) 0.05058(18) 0.0634(8) Uani 0.857(4) 1 d D U P A 5
F9_5 F 0.54798(13) 0.64392(16) -0.04065(12) 0.0651(7) Uani 0.857(4) 1 d D U P A 5
O1_5 O 0.65334(15) 0.69169(17) 0.09026(16) 0.0379(6) Uani 0.857(4) 1 d D U P A 5
C1_5 C 0.5854(2) 0.69981(18) 0.07013(19) 0.0424(6) Uani 0.857(4) 1 d D U P A 5
C2_5 C 0.5700(2) 0.7011(2) 0.13750(19) 0.0555(9) Uani 0.857(4) 1 d D U P A 5
C3_5 C 0.5573(2) 0.7656(2) 0.0271(2) 0.0564(10) Uani 0.857(4) 1 d D U P A 5
C4_5 C 0.5487(2) 0.6381(2) 0.0241(2) 0.0532(9) Uani 0.857(4) 1 d D U P A 5
F1_6 F 0.6591(7) 0.7640(8) -0.1167(10) 0.093(5) Uani 0.291(5) 1 d D U P A 6
F2_6 F 0.7611(8) 0.7925(4) -0.0991(6) 0.108(4) Uani 0.291(5) 1 d D U P A 6
F3_6 F 0.7185(11) 0.7042(6) -0.1603(7) 0.129(8) Uani 0.291(5) 1 d D U P A 6
F4_6 F 0.8470(5) 0.6326(6) 0.0302(6) 0.094(3) Uani 0.291(5) 1 d D U P A 6
F5_6 F 0.8420(11) 0.6711(10) -0.0680(9) 0.144(8) Uani 0.291(5) 1 d D U P A 6
F6_6 F 0.8612(8) 0.7381(8) 0.0208(10) 0.106(7) Uani 0.291(5) 1 d D U P A 6
F7_6 F 0.7334(10) 0.5905(9) -0.0950(10) 0.116(7) Uani 0.291(5) 1 d D U P A 6
F8_6 F 0.6434(4) 0.6373(5) -0.0943(4) 0.071(2) Uani 0.291(5) 1 d D U P A 6
F9_6 F 0.7155(10) 0.5939(10) 0.0008(9) 0.065(5) Uani 0.291(5) 1 d D U P A 6
O1_6 O 0.7441(12) 0.7223(9) 0.0212(8) 0.0367(9) Uani 0.291(5) 1 d D U P A 6
C1_6 C 0.7480(5) 0.6964(5) -0.0369(6) 0.0448(6) Uani 0.291(5) 1 d D U P A 6
C2_6 C 0.7205(7) 0.7410(5) -0.1058(6) 0.083(3) Uani 0.291(5) 1 d D U P A 6
C3_6 C 0.8256(5) 0.6849(6) -0.0142(7) 0.082(3) Uani 0.291(5) 1 d D U P A 6
C4_6 C 0.7096(5) 0.6277(4) -0.0564(5) 0.051(2) Uani 0.291(5) 1 d D U P A 6
F1_7 F 0.6844(18) 0.8997(17) 0.0183(9) 0.110(13) Uani 0.134(5) 1 d D U P A 7
F2_7 F 0.7419(17) 0.9779(11) 0.0886(17) 0.133(11) Uani 0.134(5) 1 d D U P A 7
F3_7 F 0.6577(13) 0.9310(17) 0.1030(16) 0.101(10) Uani 0.134(5) 1 d D U P A 7
F4_7 F 0.786(2) 0.9466(11) 0.2274(14) 0.159(14) Uani 0.134(5) 1 d D U P A 7
F5_7 F 0.8258(13) 0.8465(15) 0.2563(11) 0.104(9) Uani 0.134(5) 1 d D U P A 7
F6_7 F 0.7187(14) 0.865(2) 0.2251(15) 0.144(14) Uani 0.134(5) 1 d D U P A 7
F7_7 F 0.8641(15) 0.9252(16) 0.1613(15) 0.093(10) Uani 0.134(5) 1 d D U P A 7
F8_7 F 0.8676(15) 0.8176(16) 0.152(2) 0.105(11) Uani 0.134(5) 1 d D U P A 7
F9_7 F 0.8200(15) 0.878(2) 0.0595(11) 0.112(12) Uani 0.134(5) 1 d D U P A 7
O1_7 O 0.7355(16) 0.8047(11) 0.1094(12) 0.0399(6) Uani 0.134(5) 1 d D U P A 7
C1_7 C 0.7599(9) 0.8662(9) 0.1342(8) 0.0443(6) Uani 0.134(5) 1 d D U P A 7
C2_7 C 0.7099(10) 0.9195(10) 0.0852(9) 0.089(7) Uani 0.134(5) 1 d D U P A 7
C3_7 C 0.7727(11) 0.8816(11) 0.2125(8) 0.093(7) Uani 0.134(5) 1 d D U P A 7
C4_7 C 0.8295(10) 0.8715(11) 0.1267(10) 0.081(6) Uani 0.134(5) 1 d D U P A 7
F1_8 F 0.6218(17) 0.7221(14) 0.1935(9) 0.095(10) Uani 0.143(4) 1 d D U P A 8
F2_8 F 0.5157(12) 0.7409(14) 0.1286(18) 0.086(9) Uani 0.143(4) 1 d D U P A 8
F3_8 F 0.5932(8) 0.8101(7) 0.1276(12) 0.082(6) Uani 0.143(4) 1 d D U P A 8
F4_8 F 0.5893(15) 0.7969(10) -0.0027(13) 0.076(8) Uani 0.143(4) 1 d D U P A 8
F5_8 F 0.5402(9) 0.7049(10) -0.0545(7) 0.086(5) Uani 0.143(4) 1 d D U P A 8
F6_8 F 0.4910(12) 0.7698(18) -0.0058(16) 0.0773(8) Uani 0.143(4) 1 d D U P A 8
F7_8 F 0.5679(10) 0.6075(9) 0.1265(9) 0.081(5) Uani 0.143(4) 1 d D U P A 8
F8_8 F 0.4835(8) 0.6406(15) 0.0340(14) 0.079(9) Uani 0.143(4) 1 d D U P A 8
F9_8 F 0.5704(14) 0.5950(9) 0.0239(11) 0.074(6) Uani 0.143(4) 1 d D U P A 8
O1_8 O 0.6498(11) 0.7019(14) 0.0738(13) 0.0379(6) Uani 0.143(4) 1 d D U P A 8
C1_8 C 0.5860(10) 0.7055(6) 0.0704(7) 0.0424(6) Uani 0.143(4) 1 d D U P A 8
C2_8 C 0.5787(9) 0.7454(8) 0.1318(8) 0.066(4) Uani 0.143(4) 1 d D U P A 8
C3_8 C 0.5512(10) 0.7452(8) 0.0003(8) 0.062(4) Uani 0.143(4) 1 d D U P A 8
C4_8 C 0.5510(9) 0.6357(6) 0.0632(8) 0.061(4) Uani 0.143(4) 1 d D U P A 8
F1_9 F 0.8102(16) 0.5131(11) 0.2098(19) 0.070(8) Uani 0.065(3) 1 d D U P A 9
F2_9 F 0.7314(17) 0.5699(19) 0.224(2) 0.079(9) Uani 0.065(3) 1 d D U P A 9
F3_9 F 0.7328(18) 0.5614(18) 0.1208(13) 0.061(9) Uani 0.065(3) 1 d D U P A 9
F4_9 F 0.8718(16) 0.5969(14) 0.3228(12) 0.067(7) Uani 0.065(3) 1 d D U P A 9
F5_9 F 0.892(2) 0.6979(17) 0.2990(18) 0.091(12) Uani 0.065(3) 1 d D U P A 9
F6_9 F 0.7942(17) 0.6724(19) 0.3004(15) 0.083(9) Uani 0.065(3) 1 d D U P A 9
F7_9 F 0.8551(16) 0.5856(18) 0.1196(15) 0.083(9) Uani 0.065(3) 1 d D U P A 9
F8_9 F 0.9255(14) 0.583(2) 0.2281(18) 0.101(10) Uani 0.065(3) 1 d D U P A 9
F9_9 F 0.9036(19) 0.6768(16) 0.171(2) 0.093(10) Uani 0.065(3) 1 d D U P A 9
O1_9 O 0.7705(16) 0.6795(15) 0.1649(17) 0.0398(5) Uani 0.065(3) 1 d D U P A 9
C1_9 C 0.8164(11) 0.6326(10) 0.2030(10) 0.0442(6) Uani 0.065(3) 1 d D U P A 9
C2_9 C 0.7715(11) 0.5679(12) 0.1889(12) 0.057(6) Uani 0.065(3) 1 d D U P A 9
C3_9 C 0.8442(13) 0.6501(11) 0.2826(11) 0.061(6) Uani 0.065(3) 1 d D U P A 9
C4_9 C 0.8764(12) 0.6194(13) 0.1803(13) 0.066(6) Uani 0.065(3) 1 d D U P A 9

loop_
_atom_site_aniso_label
_atom_site_aniso_U_11
_atom_site_aniso_U_22
_atom_site_aniso_U_33
_atom_site_aniso_U_23
_atom_site_aniso_U_13
_atom_site_aniso_U_12
Al1 0.0364(4) 0.0318(3) 0.0294(3) 0.0025(3) 0.0095(3) 0.0016(3)
Sn1_1 0.04285(12) 0.03285(11) 0.07010(15) -0.00359(8) 0.02457(10) 0.00447(6)
Ga1_1 0.03276(16) 0.03047(16) 0.03888(16) -0.00269(11) 0.00707(12) 0.00395(11)
Si1_1 0.0437(4) 0.0449(4) 0.0622(5) 0.0071(4) 0.0215(4) 0.0074(3)
N1_1 0.0340(10) 0.0333(10) 0.0394(11) -0.0029(8) 0.0058(9) 0.0040(8)
N2_1 0.0358(10) 0.0313(10) 0.0354(10) 0.0009(8) 0.0101(8) 0.0039(8)
N3_1 0.0458(12) 0.0307(10) 0.0494(12) -0.0005(9) 0.0175(10) 0.0039(9)
C1_1 0.0397(13) 0.0343(12) 0.0382(12) -0.0007(10) 0.0084(10) 0.0086(10)
C2_1 0.0429(13) 0.0319(12) 0.0389(12) -0.0005(10) 0.0117(11) 0.0053(10)
C3_1 0.0416(13) 0.0338(12) 0.0343(11) -0.0012(9) 0.0129(10) 0.0003(10)
C4_1 0.0419(14) 0.0395(14) 0.0504(15) -0.0002(11) 0.0050(12) 0.0110(11)
C5_1 0.0438(14) 0.0349(12) 0.0469(14) 0.0008(11) 0.0135(11) -0.0013(10)
C6_1 0.0313(11) 0.0353(12) 0.0439(13) -0.0029(10) 0.0034(10) 0.0063(10)
C7_1 0.0378(13) 0.0390(13) 0.0441(14) -0.0047(11) 0.0046(11) 0.0066(10)
C8_1 0.0408(14) 0.0447(15) 0.0470(15) -0.0087(12) 0.0016(12) 0.0022(11)
C9_1 0.0344(13) 0.0465(15) 0.0576(17) -0.0067(13) 0.0022(12) 0.0014(11)
C10_1 0.0350(13) 0.0445(15) 0.0611(17) -0.0014(13) 0.0126(12) 0.0050(11)
C11_1 0.0355(13) 0.0376(13) 0.0498(15) -0.0030(11) 0.0082(11) 0.0078(10)
C12_1 0.0469(15) 0.0481(16) 0.0421(14) -0.0065(12) 0.0098(12) -0.0011(12)
C13_1 0.066(2) 0.060(2) 0.0505(17) 0.0030(15) 0.0152(16) 0.0065(16)
C14_1 0.0567(19) 0.064(2) 0.0576(18) -0.0036(15) 0.0217(15) 0.0106(16)
C15_1 0.0447(15) 0.0505(16) 0.0499(15) -0.0053(13) 0.0165(12) 0.0060(12)
C16_1 0.0561(19) 0.071(2) 0.066(2) -0.0104(17) 0.0267(17) 0.0100(16)
C17_1 0.069(2) 0.082(3) 0.0509(18) 0.0003(17) 0.0165(17) 0.024(2)
C18_1 0.0328(11) 0.0345(12) 0.0354(12) -0.0024(9) 0.0087(9) 0.0005(9)
C19_1 0.0391(13) 0.0459(14) 0.0382(13) -0.0012(11) 0.0119(11) 0.0036(11)
C20_1 0.0398(14) 0.0517(16) 0.0490(15) -0.0032(12) 0.0168(12) 0.0032(12)
C21_1 0.0343(13) 0.0453(15) 0.0529(16) -0.0024(12) 0.0085(12) 0.0049(11)
C22_1 0.0391(13) 0.0432(14) 0.0421(13) 0.0027(11) 0.0051(11) 0.0019(11)
C23_1 0.0370(12) 0.0408(13) 0.0372(12) 0.0006(10) 0.0082(10) 0.0002(10)
C24_1 0.0464(15) 0.072(2) 0.0399(14) 0.0065(14) 0.0160(12) 0.0056(14)
C25_1 0.116(4) 0.101(4) 0.0377(17) -0.0057(19) 0.014(2) 0.038(3)
C27_1 0.0409(14) 0.0544(16) 0.0384(13) 0.0049(12) 0.0117(11) 0.0006(12)
C26_1 0.051(2) 0.205(7) 0.079(3) 0.078(4) 0.024(2) 0.007(3)
C28_1 0.074(2) 0.0434(16) 0.0639(19) -0.0027(14) 0.0389(18) 0.0020(14)
C29_1 0.098(3) 0.0525(19) 0.0567(19) -0.0084(15) 0.041(2) -0.0194(19)
C30_1 0.0468(15) 0.0319(13) 0.0571(17) 0.0017(11) 0.0224(13) 0.0051(10)
C31_1 0.0434(14) 0.0382(14) 0.0648(18) 0.0035(13) 0.0196(13) 0.0041(11)
C32_1 0.0497(17) 0.0414(15) 0.080(2) 0.0076(15) 0.0226(16) 0.0102(13)
C33_1 0.068(2) 0.0374(15) 0.096(3) -0.0016(16) 0.042(2) 0.0126(14)
C34_1 0.079(2) 0.0364(15) 0.078(2) -0.0087(15) 0.040(2) 0.0053(15)
C35_1 0.0638(19) 0.0344(13) 0.0624(18) -0.0015(12) 0.0285(16) 0.0044(13)
C36_1 0.0534(18) 0.0534(18) 0.0586(19) 0.0044(14) 0.0138(15) 0.0149(14)
C37_1 0.094(3) 0.086(3) 0.069(3) 0.021(2) 0.030(2) 0.017(3)
C38_1 0.052(2) 0.073(3) 0.086(3) -0.015(2) 0.0088(19) 0.0116(18)
C39_1 0.090(3) 0.0472(17) 0.0536(18) -0.0059(14) 0.0244(18) 0.0150(17)
C42_1 0.0441(15) 0.0511(17) 0.0655(19) -0.0009(15) 0.0138(14) 0.0079(13)
C41_1 0.146(5) 0.118(5) 0.099(4) 0.052(3) 0.086(4) 0.071(4)
C40_1 0.156(6) 0.067(3) 0.089(4) -0.027(3) -0.031(4) 0.022(3)
C43_1 0.060(2) 0.104(3) 0.063(2) 0.014(2) 0.0318(18) 0.024(2)
C44_1 0.064(2) 0.051(2) 0.131(4) 0.017(2) 0.040(3) 0.0030(17)
F1_2 0.0640(18) 0.0528(17) 0.076(2) 0.0025(16) 0.0131(17) -0.0183(14)
F2_2 0.0657(17) 0.0604(15) 0.0453(13) 0.0041(11) 0.0008(12) -0.0114(14)
F3_2 0.0506(16) 0.0527(15) 0.0759(18) 0.0058(13) 0.0198(13) 0.0004(13)
F4_2 0.090(2) 0.0553(14) 0.0531(18) -0.0092(11) 0.0376(15) 0.0011(12)
F5_2 0.097(2) 0.0428(12) 0.0631(16) -0.0185(11) 0.0284(15) -0.0067(12)
F6_2 0.0697(16) 0.0548(19) 0.0642(19) -0.0091(14) 0.0195(14) 0.0162(13)
F7_2 0.100(2) 0.0348(11) 0.0537(14) 0.0039(9) 0.0250(13) -0.0064(11)
F8_2 0.0791(18) 0.0429(13) 0.0402(12) 0.0036(10) 0.0100(12) 0.0014(12)
F9_2 0.086(2) 0.0470(13) 0.0590(14) 0.0012(11) 0.0382(15) -0.0067(13)
O1_2 0.0516(11) 0.0336(10) 0.0328(16) -0.0033(10) 0.0152(13) -0.0008(8)
C1_2 0.0564(16) 0.0335(13) 0.0395(13) -0.0014(10) 0.0156(12) -0.0032(11)
C2_2 0.056(2) 0.0425(17) 0.0552(19) 0.0018(14) 0.0144(16) -0.0086(14)
C3_2 0.070(2) 0.0411(17) 0.0437(17) -0.0080(13) 0.0182(16) 0.0005(15)
C4_2 0.071(2) 0.0338(15) 0.0460(17) 0.0026(13) 0.0197(16) -0.0028(14)
F1_3 0.110(3) 0.055(3) 0.048(2) 0.014(2) 0.0150(19) 0.014(2)
F2_3 0.0595(18) 0.094(3) 0.0472(15) -0.0090(17) 0.0111(13) -0.0205(18)
F3_3 0.083(2) 0.091(4) 0.0355(18) -0.0044(19) 0.0201(16) -0.010(2)
F4_3 0.087(2) 0.0550(17) 0.076(2) -0.0001(16) 0.0473(19) -0.0186(17)
F5_3 0.053(3) 0.103(4) 0.077(3) -0.008(3) 0.020(2) -0.011(3)
F6_3 0.075(3) 0.086(3) 0.088(3) -0.019(2) 0.051(2) -0.008(2)
F7_3 0.093(3) 0.058(2) 0.077(2) 0.0100(17) 0.034(2) 0.0267(19)
F8_3 0.097(4) 0.034(2) 0.066(3) -0.0047(18) 0.047(3) -0.012(2)
F9_3 0.119(4) 0.040(2) 0.060(2) -0.0025(17) 0.052(2) 0.001(2)
O1_3 0.050(3) 0.027(3) 0.0307(17) 0.0081(14) 0.0143(18) 0.0091(17)
C1_3 0.0601(16) 0.0365(14) 0.0411(13) -0.0017(11) 0.0235(12) -0.0038(12)
C2_3 0.062(3) 0.057(3) 0.041(2) 0.0009(19) 0.0136(19) -0.003(2)
C3_3 0.057(3) 0.055(3) 0.060(3) -0.007(2) 0.028(2) -0.008(2)
C4_3 0.079(3) 0.038(2) 0.060(3) -0.0039(19) 0.033(3) -0.001(2)
F1_4 0.0716(16) 0.0463(13) 0.0410(10) -0.0009(9) 0.0105(10) -0.0051(11)
F2_4 0.0551(11) 0.0538(12) 0.0491(10) 0.0070(9) 0.0193(9) -0.0027(9)
F3_4 0.0766(14) 0.0433(10) 0.0529(12) 0.0157(9) 0.0115(11) 0.0070(9)
F4_4 0.0775(14) 0.0521(11) 0.0443(10) -0.0027(8) 0.0222(10) 0.0045(10)
F5_4 0.0669(14) 0.0622(14) 0.0515(12) 0.0095(11) -0.0037(11) -0.0173(12)
F6_4 0.0825(16) 0.0595(13) 0.0359(9) 0.0086(9) 0.0077(10) -0.0112(11)
F7_4 0.0465(12) 0.100(2) 0.101(2) 0.0299(17) 0.0273(13) 0.0186(13)
F8_4 0.0809(17) 0.0768(17) 0.0833(17) 0.0074(14) 0.0323(14) 0.0399(14)
F9_4 0.0579(14) 0.0891(19) 0.0779(17) 0.0292(14) 0.0005(12) 0.0260(13)
O1_4 0.0362(10) 0.0426(10) 0.0371(10) 0.0075(8) 0.0110(8) 0.0049(8)
C1_4 0.0428(13) 0.0417(13) 0.0394(13) 0.0081(10) 0.0071(11) 0.0081(11)
C2_4 0.0540(18) 0.0396(15) 0.0381(14) 0.0060(12) 0.0081(13) 0.0033(13)
C3_4 0.0586(19) 0.0478(17) 0.0385(15) 0.0047(13) 0.0051(14) -0.0028(14)
C4_4 0.0489(19) 0.072(2) 0.069(2) 0.0178(19) 0.0157(17) 0.0207(17)
F1_5 0.0518(16) 0.107(3) 0.0684(19) -0.002(2) 0.0330(15) 0.0124(19)
F2_5 0.0616(14) 0.0873(19) 0.0544(14) 0.0171(13) 0.0270(12) 0.0040(13)
F3_5 0.065(2) 0.096(3) 0.0510(17) -0.0228(16) 0.0199(17) -0.0016(18)
F4_5 0.0477(11) 0.089(2) 0.0794(17) 0.0177(14) 0.0089(11) 0.0206(11)
F5_5 0.0655(16) 0.0533(14) 0.094(2) 0.0000(13) 0.0291(15) 0.0154(11)
F6_5 0.067(2) 0.072(2) 0.0676(19) 0.0311(17) 0.0274(17) 0.0188(19)
F7_5 0.0430(14) 0.098(3) 0.0649(19) -0.0082(18) 0.0120(12) -0.0202(15)
F8_5 0.0652(18) 0.0478(15) 0.070(2) -0.0046(14) 0.0198(17) -0.0072(12)
F9_5 0.0615(14) 0.0843(19) 0.0423(11) -0.0125(11) 0.0131(10) -0.0100(13)
O1_5 0.0358(10) 0.0365(15) 0.0373(18) 0.0093(10) 0.0103(11) 0.0027(9)
C1_5 0.0384(13) 0.0452(15) 0.0394(13) 0.0017(11) 0.0113(10) 0.0022(11)
C2_5 0.0470(19) 0.076(3) 0.0420(17) -0.0034(17) 0.0163(15) 0.0022(18)
C3_5 0.049(2) 0.058(2) 0.055(2) 0.0096(17) 0.0136(18) 0.0121(17)
C4_5 0.0444(18) 0.064(2) 0.0431(18) -0.0053(17) 0.0091(15) -0.0085(16)
F1_6 0.164(11) 0.063(9) 0.054(6) 0.006(6) 0.048(8) 0.044(8)
F2_6 0.222(14) 0.045(4) 0.103(8) 0.001(5) 0.112(10) -0.012(7)
F3_6 0.31(2) 0.043(6) 0.087(9) -0.005(5) 0.130(13) 0.013(9)
F4_6 0.061(5) 0.112(8) 0.109(8) -0.027(6) 0.033(5) 0.014(5)
F5_6 0.199(17) 0.117(14) 0.206(14) -0.058(10) 0.177(15) -0.037(11)
F6_6 0.089(10) 0.092(9) 0.174(17) -0.072(10) 0.092(11) -0.046(8)
F7_6 0.160(15) 0.078(11) 0.147(14) -0.067(10) 0.100(13) -0.021(10)
F8_6 0.072(4) 0.066(5) 0.055(4) -0.015(4) 0.005(3) -0.001(4)
F9_6 0.090(8) 0.038(7) 0.065(7) 0.009(5) 0.028(6) 0.001(5)
O1_6 0.050(3) 0.027(3) 0.0307(17) 0.0081(14) 0.0143(18) 0.0091(17)
C1_6 0.0601(16) 0.0365(14) 0.0411(13) -0.0017(11) 0.0235(12) -0.0038(12)
C2_6 0.152(10) 0.050(6) 0.065(6) -0.004(5) 0.062(8) 0.004(6)
C3_6 0.077(6) 0.076(8) 0.115(10) -0.036(6) 0.059(7) -0.015(5)
C4_6 0.066(5) 0.038(4) 0.044(5) -0.009(4) 0.019(4) 0.001(4)
F1_7 0.14(3) 0.09(2) 0.061(10) 0.034(11) 0.006(12) 0.014(16)
F2_7 0.20(3) 0.064(12) 0.12(2) 0.037(13) 0.05(2) -0.014(15)
F3_7 0.121(17) 0.054(16) 0.10(2) 0.020(16) 0.017(16) 0.035(13)
F4_7 0.26(4) 0.093(14) 0.11(2) -0.045(13) 0.05(3) -0.022(17)
F5_7 0.133(19) 0.112(17) 0.047(9) 0.017(10) 0.014(12) -0.045(15)
F6_7 0.17(2) 0.20(4) 0.074(19) 0.03(2) 0.072(18) 0.01(2)
F7_7 0.093(17) 0.060(11) 0.10(2) 0.019(12) 0.017(16) -0.021(11)
F8_7 0.097(19) 0.081(14) 0.17(3) 0.009(17) 0.09(2) 0.006(13)
F9_7 0.092(18) 0.16(3) 0.103(14) -0.011(13) 0.060(14) -0.037(16)
O1_7 0.0516(11) 0.0336(10) 0.0328(16) -0.0033(10) 0.0152(13) -0.0008(8)
C1_7 0.0564(16) 0.0335(13) 0.0395(13) -0.0014(10) 0.0156(12) -0.0032(11)
C2_7 0.113(13) 0.048(9) 0.077(10) 0.015(9) 0.008(11) 0.013(9)
C3_7 0.146(18) 0.086(14) 0.046(7) -0.016(8) 0.037(10) -0.009(13)
C4_7 0.083(10) 0.072(12) 0.101(14) -0.007(11) 0.048(11) -0.016(7)
F1_8 0.085(15) 0.13(2) 0.055(9) -0.025(10) 0.011(10) -0.016(15)
F2_8 0.058(9) 0.075(13) 0.13(2) -0.058(12) 0.050(10) -0.022(8)
F3_8 0.052(8) 0.075(8) 0.121(16) -0.044(9) 0.038(10) -0.004(7)
F4_8 0.048(8) 0.074(13) 0.088(16) 0.043(10) 0.007(11) 0.006(10)
F5_8 0.064(10) 0.125(15) 0.048(6) -0.004(8) 0.000(7) 0.006(9)
F6_8 0.0477(11) 0.089(2) 0.0794(17) 0.0177(14) 0.0089(11) 0.0206(11)
F7_8 0.084(11) 0.071(11) 0.087(10) 0.025(9) 0.033(9) -0.004(9)
F8_8 0.050(8) 0.075(13) 0.10(2) -0.011(13) 0.013(8) -0.025(7)
F9_8 0.078(13) 0.047(10) 0.082(13) -0.008(10) 0.017(12) -0.003(9)
O1_8 0.0358(10) 0.0365(15) 0.0373(18) 0.0093(10) 0.0103(11) 0.0027(9)
C1_8 0.0384(13) 0.0452(15) 0.0394(13) 0.0017(11) 0.0113(10) 0.0022(11)
C2_8 0.050(9) 0.085(10) 0.065(8) -0.026(9) 0.024(8) -0.008(8)
C3_8 0.048(8) 0.069(10) 0.058(7) 0.019(6) 0.012(8) 0.006(7)
C4_8 0.056(8) 0.044(7) 0.073(10) 0.005(7) 0.016(8) -0.003(6)
F1_9 0.084(15) 0.052(9) 0.064(14) 0.006(10) 0.018(11) 0.003(10)
F2_9 0.068(14) 0.092(18) 0.080(15) -0.004(14) 0.032(13) -0.022(11)
F3_9 0.064(15) 0.039(14) 0.062(10) -0.016(11) 0.006(9) 0.008(11)
F4_9 0.078(15) 0.059(11) 0.042(9) 0.001(9) 0.003(10) 0.000(10)
F5_9 0.094(16) 0.082(15) 0.073(18) 0.003(13) 0.006(13) -0.029(14)
F6_9 0.097(14) 0.081(16) 0.070(14) -0.018(13) 0.031(12) 0.006(11)
F7_9 0.088(16) 0.087(15) 0.078(11) 0.008(11) 0.037(10) 0.022(12)
F8_9 0.081(14) 0.114(18) 0.098(15) 0.038(14) 0.025(12) 0.039(13)
F9_9 0.090(17) 0.090(13) 0.101(18) 0.026(11) 0.040(14) -0.005(12)
O1_9 0.0362(10) 0.0426(10) 0.0371(10) 0.0075(8) 0.0110(8) 0.0049(8)
C1_9 0.0428(13) 0.0417(13) 0.0394(13) 0.0081(10) 0.0071(11) 0.0081(11)
C2_9 0.057(9) 0.052(7) 0.056(9) 0.003(7) 0.016(7) -0.004(6)
C3_9 0.066(10) 0.057(9) 0.048(6) 0.002(6) 0.011(6) -0.001(7)
C4_9 0.058(8) 0.071(10) 0.072(9) 0.012(7) 0.028(7) 0.009(6)

loop_
_atom_type_symbol
_atom_type_description
_atom_type_scat_dispersion_real
_atom_type_scat_dispersion_imag
_atom_type_scat_source
C C 0.0181 0.0091 'International Tables Vol C Tables 4.2.6.8 and 6.1.1.4'
H H 0.0000 0.0000 'International Tables Vol C Tables 4.2.6.8 and 6.1.1.4'
Al Al 0.2130 0.2455 'International Tables Vol C Tables 4.2.6.8 and 6.1.1.4'
F F 0.0727 0.0534 'International Tables Vol C Tables 4.2.6.8 and 6.1.1.4'
Ga Ga -1.2846 0.7763 'International Tables Vol C Tables 4.2.6.8 and 6.1.1.4'
N N 0.0311 0.0180 'International Tables Vol C Tables 4.2.6.8 and 6.1.1.4'
O O 0.0492 0.0322 'International Tables Vol C Tables 4.2.6.8 and 6.1.1.4'
Sn Sn 0.0259 5.4591 'International Tables Vol C Tables 4.2.6.8 and 6.1.1.4'
Si Si 0.2541 0.3302 'International Tables Vol C Tables 4.2.6.8 and 6.1.1.4'

loop_
_geom_angle_atom_site_label_1
_geom_angle_atom_site_label_2
_geom_angle_atom_site_label_3
_geom_angle
_geom_angle_site_symmetry_1
_geom_angle_site_symmetry_3
_geom_angle_publ_flag
N3_1 Sn1_1 Ga1_1 106.50(7) . . ?
N1_1 Ga1_1 N2_1 95.22(9) . . ?
N1_1 Ga1_1 Sn1_1 157.89(7) . . ?
N2_1 Ga1_1 Sn1_1 101.86(6) . . ?
N3_1 Si1_1 C42_1 109.94(15) . . ?
N3_1 Si1_1 C43_1 110.19(18) . . ?
C42_1 Si1_1 C43_1 109.39(18) . . ?
N3_1 Si1_1 C44_1 108.66(17) . . ?
C42_1 Si1_1 C44_1 109.3(2) . . ?
C43_1 Si1_1 C44_1 109.3(3) . . ?
C1_1 N1_1 C6_1 119.8(2) . . ?
C1_1 N1_1 Ga1_1 124.70(19) . . ?
C6_1 N1_1 Ga1_1 115.48(17) . . ?
C3_1 N2_1 C18_1 121.5(2) . . ?
C3_1 N2_1 Ga1_1 125.93(18) . . ?
C18_1 N2_1 Ga1_1 112.49(16) . . ?
C30_1 N3_1 Si1_1 117.65(19) . . ?
C30_1 N3_1 Sn1_1 105.28(18) . . ?
Si1_1 N3_1 Sn1_1 137.07(13) . . ?
N1_1 C1_1 C2_1 123.8(2) . . ?
N1_1 C1_1 C4_1 118.5(3) . . ?
C2_1 C1_1 C4_1 117.7(2) . . ?
C1_1 C2_1 C3_1 128.0(2) . . ?
N2_1 C3_1 C2_1 122.1(2) . . ?
N2_1 C3_1 C5_1 119.6(2) . . ?
C2_1 C3_1 C5_1 118.3(2) . . ?
C11_1 C6_1 C7_1 122.6(3) . . ?
C11_1 C6_1 N1_1 119.1(2) . . ?
C7_1 C6_1 N1_1 118.3(3) . . ?
C8_1 C7_1 C6_1 117.4(3) . . ?
C8_1 C7_1 C12_1 119.9(3) . . ?
C6_1 C7_1 C12_1 122.7(3) . . ?
C9_1 C8_1 C7_1 121.1(3) . . ?
C8_1 C9_1 C10_1 120.4(3) . . ?
C9_1 C10_1 C11_1 120.5(3) . . ?
C6_1 C11_1 C10_1 118.0(3) . . ?
C6_1 C11_1 C15_1 121.0(3) . . ?
C10_1 C11_1 C15_1 121.0(3) . . ?
C7_1 C12_1 C14_1 110.7(3) . . ?
C7_1 C12_1 C13_1 112.7(3) . . ?
C14_1 C12_1 C13_1 110.2(3) . . ?
C17_1 C15_1 C11_1 111.3(3) . . ?
C17_1 C15_1 C16_1 110.0(3) . . ?
C11_1 C15_1 C16_1 113.4(3) . . ?
C19_1 C18_1 C23_1 121.7(2) . . ?
C19_1 C18_1 N2_1 119.1(2) . . ?
C23_1 C18_1 N2_1 118.8(2) . . ?
C20_1 C19_1 C18_1 118.0(3) . . ?
C20_1 C19_1 C24_1 120.8(3) . . ?
C18_1 C19_1 C24_1 121.2(3) . . ?
C21_1 C20_1 C19_1 121.3(3) . . ?
C22_1 C21_1 C20_1 119.9(3) . . ?
C21_1 C22_1 C23_1 121.3(3) . . ?
C22_1 C23_1 C18_1 117.7(3) . . ?
C22_1 C23_1 C27_1 120.3(3) . . ?
C18_1 C23_1 C27_1 122.0(2) . . ?
C26_1 C24_1 C25_1 113.0(5) . . ?
C26_1 C24_1 C19_1 111.9(3) . . ?
C25_1 C24_1 C19_1 109.8(3) . . ?
C23_1 C27_1 C29_1 112.2(3) . . ?
C23_1 C27_1 C28_1 110.9(3) . . ?
C29_1 C27_1 C28_1 110.8(3) . . ?
C31_1 C30_1 C35_1 120.9(3) . . ?
C31_1 C30_1 N3_1 120.4(3) . . ?
C35_1 C30_1 N3_1 118.7(3) . . ?
C32_1 C31_1 C30_1 118.0(3) . . ?
C32_1 C31_1 C36_1 119.9(3) . . ?
C30_1 C31_1 C36_1 122.1(3) . . ?
C33_1 C32_1 C31_1 121.8(3) . . ?
C32_1 C33_1 C34_1 119.8(3) . . ?
C33_1 C34_1 C35_1 121.1(4) . . ?
C34_1 C35_1 C30_1 118.4(3) . . ?
C34_1 C35_1 C39_1 119.6(3) . . ?
C30_1 C35_1 C39_1 122.0(3) . . ?
C31_1 C36_1 C38_1 111.1(3) . . ?
C31_1 C36_1 C37_1 111.2(3) . . ?
C38_1 C36_1 C37_1 112.7(4) . . ?
C40_1 C39_1 C35_1 112.4(3) . . ?
C40_1 C39_1 C41_1 111.7(5) . . ?
C35_1 C39_1 C41_1 109.3(4) . . ?
C1_2 O1_2 Al1 146.9(3) . . ?
O1_2 C1_2 C2_2 111.3(3) . . ?
O1_2 C1_2 C3_2 106.6(3) . . ?
C2_2 C1_2 C3_2 109.4(3) . . ?
O1_2 C1_2 C4_2 111.2(3) . . ?
C2_2 C1_2 C4_2 109.1(3) . . ?
C3_2 C1_2 C4_2 109.0(3) . . ?
F2_2 C2_2 F3_2 107.8(4) . . ?
F2_2 C2_2 F1_2 107.8(4) . . ?
F3_2 C2_2 F1_2 108.0(4) . . ?
F2_2 C2_2 C1_2 110.3(3) . . ?
F3_2 C2_2 C1_2 109.9(3) . . ?
F1_2 C2_2 C1_2 113.0(3) . . ?
F4_2 C3_2 F6_2 107.5(4) . . ?
F4_2 C3_2 F5_2 107.7(3) . . ?
F6_2 C3_2 F5_2 107.7(4) . . ?
F4_2 C3_2 C1_2 110.9(3) . . ?
F6_2 C3_2 C1_2 110.9(3) . . ?
F5_2 C3_2 C1_2 111.9(3) . . ?
F8_2 C4_2 F9_2 107.5(3) . . ?
F8_2 C4_2 F7_2 107.5(3) . . ?
F9_2 C4_2 F7_2 107.7(3) . . ?
F8_2 C4_2 C1_2 111.2(3) . . ?
F9_2 C4_2 C1_2 110.5(3) . . ?
F7_2 C4_2 C1_2 112.2(3) . . ?
C1_3 O1_3 Al1 142.9(4) . . ?
O1_3 C1_3 C2_3 104.6(5) . . ?
O1_3 C1_3 C4_3 114.5(4) . . ?
C2_3 C1_3 C4_3 109.4(4) . . ?
O1_3 C1_3 C3_3 108.8(5) . . ?
C2_3 C1_3 C3_3 109.4(4) . . ?
C4_3 C1_3 C3_3 109.9(4) . . ?
F1_3 C2_3 F2_3 107.2(5) . . ?
F1_3 C2_3 F3_3 106.3(5) . . ?
F2_3 C2_3 F3_3 107.8(4) . . ?
F1_3 C2_3 C1_3 111.4(5) . . ?
F2_3 C2_3 C1_3 110.8(4) . . ?
F3_3 C2_3 C1_3 113.1(4) . . ?
F4_3 C3_3 F5_3 108.0(5) . . ?
F4_3 C3_3 F6_3 106.8(5) . . ?
F5_3 C3_3 F6_3 107.8(5) . . ?
F4_3 C3_3 C1_3 112.1(4) . . ?
F5_3 C3_3 C1_3 110.2(5) . . ?
F6_3 C3_3 C1_3 111.7(5) . . ?
F9_3 C4_3 F7_3 108.6(5) . . ?
F9_3 C4_3 F8_3 107.6(5) . . ?
F7_3 C4_3 F8_3 107.7(5) . . ?
F9_3 C4_3 C1_3 113.3(4) . . ?
F7_3 C4_3 C1_3 110.5(4) . . ?
F8_3 C4_3 C1_3 109.0(5) . . ?
C1_4 O1_4 Al1 147.1(2) . . ?
O1_4 C1_4 C3_4 110.7(3) . . ?
O1_4 C1_4 C4_4 108.0(3) . . ?
C3_4 C1_4 C4_4 109.2(3) . . ?
O1_4 C1_4 C2_4 111.8(2) . . ?
C3_4 C1_4 C2_4 108.9(3) . . ?
C4_4 C1_4 C2_4 108.2(3) . . ?
F1_4 C2_4 F2_4 107.3(3) . . ?
F1_4 C2_4 F3_4 107.7(3) . . ?
F2_4 C2_4 F3_4 107.1(3) . . ?
F1_4 C2_4 C1_4 110.7(3) . . ?
F2_4 C2_4 C1_4 110.8(3) . . ?
F3_4 C2_4 C1_4 112.9(3) . . ?
F4_4 C3_4 F6_4 108.7(3) . . ?
F4_4 C3_4 F5_4 107.0(3) . . ?
F6_4 C3_4 F5_4 107.4(3) . . ?
F4_4 C3_4 C1_4 110.1(3) . . ?
F6_4 C3_4 C1_4 112.4(3) . . ?
F5_4 C3_4 C1_4 110.9(3) . . ?
F8_4 C4_4 F7_4 108.2(4) . . ?
F8_4 C4_4 F9_4 108.0(3) . . ?
F7_4 C4_4 F9_4 107.2(3) . . ?
F8_4 C4_4 C1_4 110.9(3) . . ?
F7_4 C4_4 C1_4 110.4(3) . . ?
F9_4 C4_4 C1_4 111.9(3) . . ?
C1_5 O1_5 Al1 146.9(2) . . ?
O1_5 C1_5 C2_5 108.2(3) . . ?
O1_5 C1_5 C4_5 108.2(3) . . ?
C2_5 C1_5 C4_5 109.0(3) . . ?
O1_5 C1_5 C3_5 113.4(3) . . ?
C2_5 C1_5 C3_5 109.1(3) . . ?
C4_5 C1_5 C3_5 108.9(3) . . ?
F3_5 C2_5 F2_5 108.3(4) . . ?
F3_5 C2_5 F1_5 107.6(4) . . ?
F2_5 C2_5 F1_5 107.1(4) . . ?
F3_5 C2_5 C1_5 110.7(4) . . ?
F2_5 C2_5 C1_5 111.0(3) . . ?
F1_5 C2_5 C1_5 111.8(3) . . ?
F4_5 C3_5 F5_5 108.5(4) . . ?
F4_5 C3_5 F6_5 107.7(4) . . ?
F5_5 C3_5 F6_5 106.5(4) . . ?
F4_5 C3_5 C1_5 113.1(4) . . ?
F5_5 C3_5 C1_5 111.3(3) . . ?
F6_5 C3_5 C1_5 109.6(4) . . ?
F8_5 C4_5 F7_5 108.6(4) . . ?
F8_5 C4_5 F9_5 106.4(4) . . ?
F7_5 C4_5 F9_5 107.4(4) . . ?
F8_5 C4_5 C1_5 111.3(3) . . ?
F7_5 C4_5 C1_5 112.7(4) . . ?
F9_5 C4_5 C1_5 110.2(3) . . ?
C1_6 O1_6 Al1 159.5(17) . . ?
O1_6 C1_6 C3_6 103.2(12) . . ?
O1_6 C1_6 C4_6 110.5(13) . . ?
C3_6 C1_6 C4_6 109.8(8) . . ?
O1_6 C1_6 C2_6 117.5(10) . . ?
C3_6 C1_6 C2_6 109.0(8) . . ?
C4_6 C1_6 C2_6 106.8(7) . . ?
F2_6 C2_6 F1_6 108.6(10) . . ?
F2_6 C2_6 F3_6 108.3(10) . . ?
F1_6 C2_6 F3_6 110.6(11) . . ?
F2_6 C2_6 C1_6 110.4(9) . . ?
F1_6 C2_6 C1_6 109.6(10) . . ?
F3_6 C2_6 C1_6 109.4(9) . . ?
F5_6 C3_6 F6_6 109.5(11) . . ?
F5_6 C3_6 F4_6 106.6(10) . . ?
F6_6 C3_6 F4_6 106.0(10) . . ?
F5_6 C3_6 C1_6 112.8(10) . . ?
F6_6 C3_6 C1_6 110.9(10) . . ?
F4_6 C3_6 C1_6 110.7(8) . . ?
F9_6 C4_6 F7_6 109.6(11) . . ?
F9_6 C4_6 F8_6 107.4(10) . . ?
F7_6 C4_6 F8_6 107.3(10) . . ?
F9_6 C4_6 C1_6 111.1(10) . . ?
F7_6 C4_6 C1_6 110.6(9) . . ?
F8_6 C4_6 C1_6 110.7(7) . . ?
C1_7 O1_7 Al1 163(3) . . ?
O1_7 C1_7 C2_7 107.9(18) . . ?
O1_7 C1_7 C4_7 105.3(18) . . ?
C2_7 C1_7 C4_7 109.0(10) . . ?
O1_7 C1_7 C3_7 116.9(16) . . ?
C2_7 C1_7 C3_7 109.4(10) . . ?
C4_7 C1_7 C3_7 108.1(10) . . ?
F3_7 C2_7 F1_7 107.4(12) . . ?
F3_7 C2_7 F2_7 107.8(13) . . ?
F1_7 C2_7 F2_7 107.4(12) . . ?
F3_7 C2_7 C1_7 111.9(11) . . ?
F1_7 C2_7 C1_7 111.5(12) . . ?
F2_7 C2_7 C1_7 110.6(11) . . ?
F6_7 C3_7 F5_7 108.3(12) . . ?
F6_7 C3_7 F4_7 108.4(13) . . ?
F5_7 C3_7 F4_7 107.5(12) . . ?
F6_7 C3_7 C1_7 110.6(12) . . ?
F5_7 C3_7 C1_7 110.7(11) . . ?
F4_7 C3_7 C1_7 111.2(11) . . ?
F8_7 C4_7 F9_7 108.4(12) . . ?
F8_7 C4_7 F7_7 108.2(13) . . ?
F9_7 C4_7 F7_7 107.4(13) . . ?
F8_7 C4_7 C1_7 111.5(12) . . ?
F9_7 C4_7 C1_7 111.0(11) . . ?
F7_7 C4_7 C1_7 110.3(12) . . ?
C1_8 O1_8 Al1 157(2) . . ?
O1_8 C1_8 C4_8 113.6(16) . . ?
O1_8 C1_8 C3_8 100.1(13) . . ?
C4_8 C1_8 C3_8 109.3(10) . . ?
O1_8 C1_8 C2_8 114.6(17) . . ?
C4_8 C1_8 C2_8 109.2(9) . . ?
C3_8 C1_8 C2_8 109.6(10) . . ?
F1_8 C2_8 F2_8 109.1(12) . . ?
F1_8 C2_8 F3_8 108.0(12) . . ?
F2_8 C2_8 F3_8 108.6(12) . . ?
F1_8 C2_8 C1_8 110.5(12) . . ?
F2_8 C2_8 C1_8 110.9(11) . . ?
F3_8 C2_8 C1_8 109.6(10) . . ?
F4_8 C3_8 F5_8 109.1(12) . . ?
F4_8 C3_8 F6_8 107.5(12) . . ?
F5_8 C3_8 F6_8 107.7(13) . . ?
F4_8 C3_8 C1_8 111.2(11) . . ?
F5_8 C3_8 C1_8 110.1(10) . . ?
F6_8 C3_8 C1_8 111.1(12) . . ?
F9_8 C4_8 F8_8 108.4(12) . . ?
F9_8 C4_8 F7_8 108.5(11) . . ?
F8_8 C4_8 F7_8 107.3(12) . . ?
F9_8 C4_8 C1_8 110.2(11) . . ?
F8_8 C4_8 C1_8 112.0(11) . . ?
F7_8 C4_8 C1_8 110.4(10) . . ?
C1_9 O1_9 Al1 155(3) . . ?
O1_9 C1_9 C3_9 110(2) . . ?
O1_9 C1_9 C4_9 116(2) . . ?
C3_9 C1_9 C4_9 110.2(10) . . ?
O1_9 C1_9 C2_9 102(2) . . ?
C3_9 C1_9 C2_9 109.3(10) . . ?
C4_9 C1_9 C2_9 109.0(10) . . ?
F3_9 C2_9 F2_9 108.7(13) . . ?
F3_9 C2_9 F1_9 108.0(13) . . ?
F2_9 C2_9 F1_9 107.5(13) . . ?
F3_9 C2_9 C1_9 110.7(12) . . ?
F2_9 C2_9 C1_9 110.8(12) . . ?
F1_9 C2_9 C1_9 110.9(11) . . ?
F4_9 C3_9 F5_9 107.7(13) . . ?
F4_9 C3_9 F6_9 107.1(13) . . ?
F5_9 C3_9 F6_9 107.9(13) . . ?
F4_9 C3_9 C1_9 111.9(11) . . ?
F5_9 C3_9 C1_9 111.2(12) . . ?
F6_9 C3_9 C1_9 110.9(12) . . ?
F9_9 C4_9 F7_9 107.7(12) . . ?
F9_9 C4_9 F8_9 108.2(13) . . ?
F7_9 C4_9 F8_9 107.2(13) . . ?
F9_9 C4_9 C1_9 111.0(12) . . ?
F7_9 C4_9 C1_9 110.9(12) . . ?
F8_9 C4_9 C1_9 111.6(12) . . ?

loop_
_geom_bond_atom_site_label_1
_geom_bond_atom_site_label_2
_geom_bond_distance
_geom_bond_site_symmetry_2
_geom_bond_publ_flag
Al1 O1_7 1.58(2) . ?
Al1 O1_9 1.65(2) . ?
Al1 O1_8 1.66(2) . ?
Al1 O1_6 1.669(16) . ?
Al1 O1_4 1.732(2) . ?
Al1 O1_5 1.737(3) . ?
Al1 O1_2 1.739(3) . ?
Al1 O1_3 1.749(6) . ?
Sn1_1 N3_1 2.033(2) . ?
Sn1_1 Ga1_1 2.7894(4) . ?
Ga1_1 N1_1 1.906(2) . ?
Ga1_1 N2_1 1.926(2) . ?
Si1_1 N3_1 1.759(3) . ?
Si1_1 C42_1 1.856(3) . ?
Si1_1 C43_1 1.863(4) . ?
Si1_1 C44_1 1.877(4) . ?
N1_1 C1_1 1.346(4) . ?
N1_1 C6_1 1.453(3) . ?
N2_1 C3_1 1.337(3) . ?
N2_1 C18_1 1.438(3) . ?
N3_1 C30_1 1.458(4) . ?
C1_1 C2_1 1.389(4) . ?
C1_1 C4_1 1.503(4) . ?
C2_1 C3_1 1.395(4) . ?
C3_1 C5_1 1.502(4) . ?
C6_1 C11_1 1.391(5) . ?
C6_1 C7_1 1.404(4) . ?
C7_1 C8_1 1.395(4) . ?
C7_1 C12_1 1.522(5) . ?
C8_1 C9_1 1.381(5) . ?
C9_1 C10_1 1.388(5) . ?
C10_1 C11_1 1.397(4) . ?
C11_1 C15_1 1.524(4) . ?
C12_1 C14_1 1.527(5) . ?
C12_1 C13_1 1.531(5) . ?
C15_1 C17_1 1.519(5) . ?
C15_1 C16_1 1.533(5) . ?
C18_1 C19_1 1.406(4) . ?
C18_1 C23_1 1.409(4) . ?
C19_1 C20_1 1.389(4) . ?
C19_1 C24_1 1.532(4) . ?
C20_1 C21_1 1.384(5) . ?
C21_1 C22_1 1.383(5) . ?
C22_1 C23_1 1.394(4) . ?
C23_1 C27_1 1.516(4) . ?
C24_1 C26_1 1.515(6) . ?
C24_1 C25_1 1.529(6) . ?
C27_1 C29_1 1.521(5) . ?
C27_1 C28_1 1.523(5) . ?
C30_1 C31_1 1.406(4) . ?
C30_1 C35_1 1.413(5) . ?
C31_1 C32_1 1.398(5) . ?
C31_1 C36_1 1.516(5) . ?
C32_1 C33_1 1.372(6) . ?
C33_1 C34_1 1.385(6) . ?
C34_1 C35_1 1.392(5) . ?
C35_1 C39_1 1.522(5) . ?
C36_1 C38_1 1.525(6) . ?
C36_1 C37_1 1.533(6) . ?
C39_1 C40_1 1.520(7) . ?
C39_1 C41_1 1.526(7) . ?
F1_2 C2_2 1.330(5) . ?
F2_2 C2_2 1.324(5) . ?
F3_2 C2_2 1.325(5) . ?
F4_2 C3_2 1.320(5) . ?
F5_2 C3_2 1.338(4) . ?
F6_2 C3_2 1.331(5) . ?
F7_2 C4_2 1.341(4) . ?
F8_2 C4_2 1.315(5) . ?
F9_2 C4_2 1.331(5) . ?
O1_2 C1_2 1.362(4) . ?
C1_2 C2_2 1.553(5) . ?
C1_2 C3_2 1.554(5) . ?
C1_2 C4_2 1.560(5) . ?
F1_3 C2_3 1.331(7) . ?
F2_3 C2_3 1.331(6) . ?
F3_3 C2_3 1.338(6) . ?
F4_3 C3_3 1.308(6) . ?
F5_3 C3_3 1.326(7) . ?
F6_3 C3_3 1.346(7) . ?
F7_3 C4_3 1.333(7) . ?
F8_3 C4_3 1.336(7) . ?
F9_3 C4_3 1.326(6) . ?
O1_3 C1_3 1.357(6) . ?
C1_3 C2_3 1.545(6) . ?
C1_3 C4_3 1.550(6) . ?
C1_3 C3_3 1.552(6) . ?
F1_4 C2_4 1.317(4) . ?
F2_4 C2_4 1.329(4) . ?
F3_4 C2_4 1.336(4) . ?
F4_4 C3_4 1.329(4) . ?
F5_4 C3_4 1.337(4) . ?
F6_4 C3_4 1.335(4) . ?
F7_4 C4_4 1.330(5) . ?
F8_4 C4_4 1.325(5) . ?
F9_4 C4_4 1.338(5) . ?
O1_4 C1_4 1.345(3) . ?
C1_4 C3_4 1.550(4) . ?
C1_4 C4_4 1.560(5) . ?
C1_4 C2_4 1.565(4) . ?
F1_5 C2_5 1.343(5) . ?
F2_5 C2_5 1.326(5) . ?
F3_5 C2_5 1.320(6) . ?
F4_5 C3_5 1.327(6) . ?
F5_5 C3_5 1.328(5) . ?
F6_5 C3_5 1.336(6) . ?
F7_5 C4_5 1.337(5) . ?
F8_5 C4_5 1.318(5) . ?
F9_5 C4_5 1.338(5) . ?
O1_5 C1_5 1.352(4) . ?
C1_5 C2_5 1.554(5) . ?
C1_5 C4_5 1.556(5) . ?
C1_5 C3_5 1.558(5) . ?
F1_6 C2_6 1.320(12) . ?
F2_6 C2_6 1.312(11) . ?
F3_6 C2_6 1.328(11) . ?
F4_6 C3_6 1.338(11) . ?
F5_6 C3_6 1.320(11) . ?
F6_6 C3_6 1.334(11) . ?
F7_6 C4_6 1.328(11) . ?
F8_6 C4_6 1.330(10) . ?
F9_6 C4_6 1.320(11) . ?
O1_6 C1_6 1.340(13) . ?
C1_6 C3_6 1.549(10) . ?
C1_6 C4_6 1.559(10) . ?
C1_6 C2_6 1.576(10) . ?
F1_7 C2_7 1.328(12) . ?
F2_7 C2_7 1.333(13) . ?
F3_7 C2_7 1.326(13) . ?
F4_7 C3_7 1.331(13) . ?
F5_7 C3_7 1.330(12) . ?
F6_7 C3_7 1.322(13) . ?
F7_7 C4_7 1.331(13) . ?
F8_7 C4_7 1.320(12) . ?
F9_7 C4_7 1.328(12) . ?
O1_7 C1_7 1.345(14) . ?
C1_7 C2_7 1.555(12) . ?
C1_7 C4_7 1.559(12) . ?
C1_7 C3_7 1.560(12) . ?
F1_8 C2_8 1.324(12) . ?
F2_8 C2_8 1.325(12) . ?
F3_8 C2_8 1.331(12) . ?
F4_8 C3_8 1.326(12) . ?
F5_8 C3_8 1.330(12) . ?
F6_8 C3_8 1.332(13) . ?
F7_8 C4_8 1.334(12) . ?
F8_8 C4_8 1.327(12) . ?
F9_8 C4_8 1.325(12) . ?
O1_8 C1_8 1.337(15) . ?
C1_8 C4_8 1.553(11) . ?
C1_8 C3_8 1.553(12) . ?
C1_8 C2_8 1.557(11) . ?
F1_9 C2_9 1.328(13) . ?
F2_9 C2_9 1.327(13) . ?
F3_9 C2_9 1.324(13) . ?
F4_9 C3_9 1.327(13) . ?
F5_9 C3_9 1.328(13) . ?
F6_9 C3_9 1.336(13) . ?
F7_9 C4_9 1.332(13) . ?
F8_9 C4_9 1.332(13) . ?
F9_9 C4_9 1.325(13) . ?
O1_9 C1_9 1.352(15) . ?
C1_9 C3_9 1.550(12) . ?
C1_9 C4_9 1.553(12) . ?
C1_9 C2_9 1.559(12) . ?
